data_1549154
loop_
_publ_author_name
'Zhang, Xiaolei'
'Yan, Hong'

_publ_section_title
;
 Pd(ii)-catalyzed synthesis of bifunctionalized carboranes <i>via</i> cage
 B-H activation of 1-CH<sub>2</sub>NH<sub>2</sub>-<i>o</i>-carboranes.
;
_journal_issue 16
_journal_name_full 'Chemical science'
_journal_page_first 3964
_journal_page_last 3969
_journal_paper_doi 10.1039/c8sc01154k
_journal_volume 9
_journal_year 2018
_chemical_formula_sum 'C21 H21 B10 Br2 N'
_chemical_formula_weight 555.31
_space_group_IT_number 14
_space_group_name_Hall '-P 2yn'
_space_group_name_H-M_alt 'P 1 21/n 1'
_symmetry_cell_setting monoclinic
_symmetry_space_group_name_Hall '-P 2yn'
_symmetry_space_group_name_H-M 'P 1 21/n 1'
_atom_sites_solution_hydrogens geom
_atom_sites_solution_primary direct
_atom_sites_solution_secondary difmap
_audit_creation_method SHELXL-97
_audit_update_record
;
2017-11-03 deposited with the CCDC.
2018-03-27 downloaded from the CCDC.
;
_cell_angle_alpha 90.00
_cell_angle_beta 109.5090(10)
_cell_angle_gamma 90.00
_cell_formula_units_Z 4
_cell_length_a 12.4232(5)
_cell_length_b 14.9794(6)
_cell_length_c 13.9157(5)
_cell_measurement_reflns_used 9775
_cell_measurement_temperature 293(2)
_cell_measurement_theta_max 27.53
_cell_measurement_theta_min 3.02
_cell_volume 2440.93(16)
_computing_structure_refinement 'SHELXL-97 (Sheldrick, 1997)'
_computing_structure_solution 'SHELXS-97 (Sheldrick, 1990)'
_diffrn_ambient_temperature 293(2)
_diffrn_measured_fraction_theta_full 0.994
_diffrn_measured_fraction_theta_max 0.994
_diffrn_measurement_device_type 'Bruker APEX-II CCD'
_diffrn_radiation_monochromator graphite
_diffrn_radiation_source 'fine-focus sealed tube'
_diffrn_radiation_type MoK\a
_diffrn_radiation_wavelength 0.71073
_diffrn_reflns_av_R_equivalents 0.0302
_diffrn_reflns_av_sigmaI/netI 0.0176
_diffrn_reflns_limit_h_max 16
_diffrn_reflns_limit_h_min -16
_diffrn_reflns_limit_k_max 19
_diffrn_reflns_limit_k_min -19
_diffrn_reflns_limit_l_max 17
_diffrn_reflns_limit_l_min -18
_diffrn_reflns_number 43196
_diffrn_reflns_theta_full 27.55
_diffrn_reflns_theta_max 27.55
_diffrn_reflns_theta_min 3.02
_exptl_absorpt_coefficient_mu 3.333
_exptl_crystal_density_diffrn 1.511
_exptl_crystal_density_method 'not measured'
_exptl_crystal_description Block
_exptl_crystal_F_000 1096
_refine_diff_density_max 0.598
_refine_diff_density_min -0.639
_refine_diff_density_rms 0.062
_refine_ls_extinction_method none
_refine_ls_goodness_of_fit_ref 1.053
_refine_ls_hydrogen_treatment mixed
_refine_ls_matrix_type full
_refine_ls_number_parameters 323
_refine_ls_number_reflns 5596
_refine_ls_number_restraints 0
_refine_ls_restrained_S_all 1.053
_refine_ls_R_factor_all 0.0327
_refine_ls_R_factor_gt 0.0257
_refine_ls_shift/su_max 0.002
_refine_ls_shift/su_mean 0.000
_refine_ls_structure_factor_coef Fsqd
_refine_ls_weighting_details 'calc w=1/[\s^2^(Fo^2^)+(0.0303P)^2^+1.8260P] where P=(Fo^2^+2Fc^2^)/3'
_refine_ls_weighting_scheme calc
_refine_ls_wR_factor_gt 0.0619
_refine_ls_wR_factor_ref 0.0653
_reflns_number_gt 4950
_reflns_number_total 5596
_reflns_threshold_expression >2sigma(I)
_cod_data_source_file c8sc01154k2.cif
_cod_data_source_block 17
_cod_depositor_comments
;
The following automatic conversions were performed:

'_symmetry_cell_setting' value 'Monoclinic' changed to 'monoclinic'
according to
/home/data/users/saulius/crontab/automatic-downloads/rss-feeds/RSC/lib/dictionaries/cif_core.dic
dictionary named 'cif_core.dic' version 2.4.2 from 2011-04-26.

Automatic conversion script
Id: cif_fix_values 4973 2017-02-22 13:04:09Z antanas 

 Adding full bibliography for 1549153--1549160.cif.
;
_cod_original_sg_symbol_H-M P2(1)/n
_cod_database_code 1549154

loop_
_symmetry_equiv_pos_as_xyz
'x, y, z'
'-x+1/2, y+1/2, -z+1/2'
'-x, -y, -z'
'x-1/2, -y-1/2, z-1/2'

loop_
_atom_site_label
_atom_site_type_symbol
_atom_site_fract_x
_atom_site_fract_y
_atom_site_fract_z
_atom_site_U_iso_or_equiv
_atom_site_adp_type
_atom_site_occupancy
_atom_site_symmetry_multiplicity
_atom_site_calc_flag
_atom_site_refinement_flags
Br1 Br -0.494266(16) 0.207792(13) 0.343362(16) 0.02873(6) Uani 1 1 d .
Br2 Br -0.437389(17) 0.581382(15) -0.098106(15) 0.03383(7) Uani 1 1 d .
C25 C -0.20009(15) 0.47682(13) 0.16240(13) 0.0226(4) Uani 1 1 d .
H25 H -0.1911 0.4751 0.2315 0.027 Uiso 1 1 calc R
C26 C -0.14191(14) 0.27847(11) 0.30711(13) 0.0177(3) Uani 1 1 d .
C19 C 0.28421(16) 0.42215(12) 0.55523(14) 0.0247(4) Uani 1 1 d .
H19 H 0.2479 0.3735 0.5726 0.030 Uiso 1 1 calc R
C21 C -0.13743(16) 0.43724(12) 0.02393(13) 0.0217(4) Uani 1 1 d .
H21 H -0.0849 0.4100 -0.0010 0.026 Uiso 1 1 calc R
C29 C -0.35136(15) 0.23621(11) 0.32881(14) 0.0204(3) Uani 1 1 d .
C13 C 0.00433(15) 0.46632(11) 0.39069(12) 0.0174(3) Uani 1 1 d .
C1 C 0.04640(14) 0.39803(11) 0.32874(12) 0.0143(3) Uani 1 1 d .
B4 B -0.01324(16) 0.37941(13) 0.19948(14) 0.0162(4) Uani 1 1 d .
C28 C -0.34506(15) 0.24559(12) 0.23188(14) 0.0209(4) Uani 1 1 d .
H28 H -0.4095 0.2378 0.1745 0.025 Uiso 1 1 calc R
C27 C -0.24037(15) 0.26686(12) 0.22215(13) 0.0202(3) Uani 1 1 d .
H27 H -0.2356 0.2736 0.1573 0.024 Uiso 1 1 calc R
C14 C 0.26495(14) 0.44175(11) 0.45288(13) 0.0176(3) Uani 1 1 d .
C2 C 0.19010(14) 0.38288(11) 0.36885(12) 0.0160(3) Uani 1 1 d .
N1 N 0.00898(17) 0.55991(11) 0.36834(14) 0.0261(3) Uani 1 1 d .
C20 C -0.11940(14) 0.43417(11) 0.12856(13) 0.0171(3) Uani 1 1 d .
C31 C -0.15276(15) 0.26895(13) 0.40353(14) 0.0229(4) Uani 1 1 d .
H31 H -0.0888 0.2768 0.4613 0.027 Uiso 1 1 calc R
C15 C 0.31990(16) 0.51517(13) 0.42918(14) 0.0241(4) Uani 1 1 d .
H15 H 0.3083 0.5290 0.3613 0.029 Uiso 1 1 calc R
B6 B 0.10464(16) 0.30387(13) 0.39776(15) 0.0185(4) Uani 1 1 d .
H6 H 0.1045 0.2914 0.4756 0.022 Uiso 1 1 calc R
B8 B 0.08757(17) 0.21745(13) 0.30757(17) 0.0226(4) Uani 1 1 d .
H8 H 0.0763 0.1473 0.3257 0.027 Uiso 1 1 calc R
C30 C -0.25701(16) 0.24793(13) 0.41516(14) 0.0247(4) Uani 1 1 d .
H30 H -0.2629 0.2419 0.4797 0.030 Uiso 1 1 calc R
C24 C -0.29351(16) 0.52174(13) 0.09622(14) 0.0246(4) Uani 1 1 d .
H24 H -0.3450 0.5511 0.1207 0.029 Uiso 1 1 calc R
B5 B -0.02362(16) 0.29776(13) 0.29092(15) 0.0173(4) Uani 1 1 d .
C23 C -0.30826(15) 0.52190(12) -0.00670(13) 0.0218(4) Uani 1 1 d .
B3 B 0.12211(16) 0.43297(13) 0.25259(14) 0.0169(4) Uani 1 1 d .
H3 H 0.1334 0.5036 0.2365 0.020 Uiso 1 1 calc R
B11 B 0.23252(17) 0.35301(14) 0.26912(16) 0.0205(4) Uani 1 1 d .
H11 H 0.3156 0.3714 0.2627 0.025 Uiso 1 1 calc R
B9 B 0.01616(17) 0.26386(14) 0.18490(16) 0.0211(4) Uani 1 1 d .
H9 H -0.0414 0.2235 0.1229 0.025 Uiso 1 1 calc R
C22 C -0.23180(16) 0.47988(13) -0.04376(13) 0.0244(4) Uani 1 1 d .
H22 H -0.2431 0.4800 -0.1133 0.029 Uiso 1 1 calc R
B12 B 0.16670(17) 0.24817(14) 0.22684(17) 0.0242(4) Uani 1 1 d .
H12 H 0.2065 0.1978 0.1920 0.029 Uiso 1 1 calc R
C17 C 0.41078(17) 0.54783(13) 0.60726(15) 0.0277(4) Uani 1 1 d .
H17 H 0.4591 0.5831 0.6586 0.033 Uiso 1 1 calc R
C18 C 0.35719(17) 0.47481(14) 0.63139(14) 0.0288(4) Uani 1 1 d .
H18 H 0.3701 0.4607 0.6994 0.035 Uiso 1 1 calc R
B7 B 0.22183(17) 0.27265(13) 0.35933(17) 0.0215(4) Uani 1 1 d .
H7 H 0.2975 0.2389 0.4114 0.026 Uiso 1 1 calc R
C16 C 0.39195(18) 0.56808(13) 0.50587(16) 0.0294(4) Uani 1 1 d .
H16 H 0.4277 0.6173 0.4890 0.035 Uiso 1 1 calc R
B10 B 0.10585(17) 0.34788(14) 0.16117(15) 0.0202(4) Uani 1 1 d .
H10 H 0.1067 0.3623 0.0839 0.024 Uiso 1 1 calc R
H13A H 0.0479(17) 0.4562(13) 0.4619(16) 0.017(5) Uiso 1 1 d .
H13B H -0.0732(19) 0.4507(15) 0.3818(16) 0.024(5) Uiso 1 1 d .
H1A H -0.026(2) 0.5694(18) 0.309(2) 0.043(8) Uiso 1 1 d .
H1B H 0.082(3) 0.5762(19) 0.382(2) 0.053(8) Uiso 1 1 d .

loop_
_atom_site_aniso_label
_atom_site_aniso_U_11
_atom_site_aniso_U_22
_atom_site_aniso_U_33
_atom_site_aniso_U_23
_atom_site_aniso_U_13
_atom_site_aniso_U_12
Br1 0.02169(10) 0.03172(11) 0.03781(12) -0.00334(8) 0.01662(8) -0.00573(7)
Br2 0.02796(11) 0.04225(13) 0.02278(10) 0.00636(8) -0.00283(8) 0.00424(8)
C25 0.0220(9) 0.0316(10) 0.0139(8) 0.0016(7) 0.0054(7) 0.0036(7)
C26 0.0178(8) 0.0134(8) 0.0229(8) 0.0008(6) 0.0080(7) 0.0009(6)
C19 0.0273(10) 0.0228(9) 0.0209(9) 0.0040(7) 0.0041(7) -0.0006(7)
C21 0.0246(9) 0.0240(9) 0.0180(8) -0.0026(7) 0.0093(7) -0.0020(7)
C29 0.0176(8) 0.0157(8) 0.0305(9) -0.0001(7) 0.0115(7) -0.0008(6)
C13 0.0216(9) 0.0184(8) 0.0130(8) -0.0004(6) 0.0067(7) 0.0044(7)
C1 0.0147(7) 0.0148(7) 0.0136(7) 0.0000(6) 0.0050(6) 0.0013(6)
B4 0.0171(9) 0.0187(9) 0.0146(8) -0.0028(7) 0.0076(7) -0.0015(7)
C28 0.0178(8) 0.0204(9) 0.0237(9) -0.0022(7) 0.0059(7) -0.0031(7)
C27 0.0218(9) 0.0205(8) 0.0198(8) -0.0024(7) 0.0089(7) -0.0026(7)
C14 0.0160(8) 0.0169(8) 0.0177(8) -0.0009(6) 0.0028(6) 0.0017(6)
C2 0.0149(7) 0.0154(8) 0.0179(8) 0.0000(6) 0.0057(6) 0.0009(6)
N1 0.0376(10) 0.0170(8) 0.0249(9) 0.0002(6) 0.0119(8) 0.0056(7)
C20 0.0186(8) 0.0171(8) 0.0159(8) -0.0025(6) 0.0063(6) -0.0053(6)
C31 0.0183(8) 0.0288(9) 0.0204(9) 0.0040(7) 0.0049(7) -0.0002(7)
C15 0.0256(9) 0.0246(9) 0.0198(9) 0.0004(7) 0.0046(7) -0.0053(7)
B6 0.0163(9) 0.0156(9) 0.0228(9) 0.0035(7) 0.0054(7) 0.0017(7)
B8 0.0178(9) 0.0154(9) 0.0342(11) -0.0023(8) 0.0080(8) 0.0010(7)
C30 0.0254(9) 0.0286(10) 0.0228(9) 0.0045(7) 0.0115(8) 0.0001(7)
C24 0.0221(9) 0.0312(10) 0.0203(9) 0.0019(7) 0.0069(7) 0.0043(7)
B5 0.0165(9) 0.0148(9) 0.0205(9) 0.0003(7) 0.0061(7) -0.0005(7)
C23 0.0193(8) 0.0227(9) 0.0188(8) 0.0039(7) 0.0001(7) -0.0030(7)
B3 0.0180(9) 0.0188(9) 0.0149(8) -0.0018(7) 0.0070(7) -0.0011(7)
B11 0.0179(9) 0.0216(10) 0.0244(10) -0.0049(8) 0.0101(8) -0.0006(7)
B9 0.0185(9) 0.0193(9) 0.0271(10) -0.0081(8) 0.0100(8) -0.0023(7)
C22 0.0292(10) 0.0285(10) 0.0142(8) 0.0005(7) 0.0054(7) -0.0057(8)
B12 0.0190(10) 0.0214(10) 0.0337(11) -0.0089(8) 0.0108(9) 0.0002(8)
C17 0.0254(9) 0.0271(10) 0.0241(9) -0.0068(8) -0.0006(8) 0.0000(8)
C18 0.0312(10) 0.0335(11) 0.0165(8) 0.0004(8) 0.0009(7) 0.0029(8)
B7 0.0170(9) 0.0162(9) 0.0311(11) -0.0014(8) 0.0078(8) 0.0023(7)
C16 0.0301(10) 0.0236(10) 0.0295(10) -0.0019(8) 0.0034(8) -0.0087(8)
B10 0.0184(9) 0.0245(10) 0.0200(9) -0.0081(8) 0.0095(8) -0.0035(7)

loop_
_atom_type_symbol
_atom_type_description
_atom_type_scat_dispersion_real
_atom_type_scat_dispersion_imag
_atom_type_scat_source
C C 0.0033 0.0016 'International Tables Vol C Tables 4.2.6.8 and 6.1.1.4'
H H 0.0000 0.0000 'International Tables Vol C Tables 4.2.6.8 and 6.1.1.4'
B B 0.0013 0.0007 'International Tables Vol C Tables 4.2.6.8 and 6.1.1.4'
N N 0.0061 0.0033 'International Tables Vol C Tables 4.2.6.8 and 6.1.1.4'
Br Br -0.2901 2.4595 'International Tables Vol C Tables 4.2.6.8 and 6.1.1.4'

loop_
_geom_angle_atom_site_label_1
_geom_angle_atom_site_label_2
_geom_angle_atom_site_label_3
_geom_angle
C24 C25 C20 122.17(16)
C24 C25 H25 118.9
C20 C25 H25 118.9
C31 C26 C27 117.41(16)
C31 C26 B5 123.04(16)
C27 C26 B5 119.51(16)
C18 C19 C14 120.39(18)
C18 C19 H19 119.8
C14 C19 H19 119.8
C22 C21 C20 121.77(17)
C22 C21 H21 119.1
C20 C21 H21 119.1
C30 C29 C28 121.81(16)
C30 C29 Br1 119.15(14)
C28 C29 Br1 119.03(13)
N1 C13 C1 118.72(15)
N1 C13 H13A 108.9(12)
C1 C13 H13A 106.9(12)
N1 C13 H13B 108.7(13)
C1 C13 H13B 106.3(13)
H13A C13 H13B 106.7(17)
C13 C1 C2 114.93(13)
C13 C1 B3 120.15(14)
C2 C1 B3 60.74(10)
C13 C1 B6 112.95(13)
C2 C1 B6 60.53(10)
B3 C1 B6 112.27(13)
C13 C1 B4 125.77(13)
C2 C1 B4 111.08(12)
B3 C1 B4 62.51(10)
B6 C1 B4 113.78(13)
C13 C1 B5 121.23(14)
C2 C1 B5 110.55(12)
B3 C1 B5 113.64(13)
B6 C1 B5 62.17(11)
B4 C1 B5 62.89(11)
C20 B4 C1 122.94(14)
C20 B4 B3 119.84(14)
C1 B4 B3 58.54(10)
C20 B4 B9 125.92(14)
C1 B4 B9 103.96(13)
B3 B4 B9 106.33(13)
C20 B4 B10 123.21(14)
C1 B4 B10 104.05(13)
B3 B4 B10 59.04(10)
B9 B4 B10 59.58(11)
C20 B4 B5 123.37(14)
C1 B4 B5 58.65(10)
B3 B4 B5 107.01(13)
B9 B4 B5 59.33(11)
B10 B4 B5 106.96(14)
C29 C28 C27 118.55(16)
C29 C28 H28 120.7
C27 C28 H28 120.7
C28 C27 C26 121.93(16)
C28 C27 H27 119.0
C26 C27 H27 119.0
C15 C14 C19 118.57(16)
C15 C14 C2 120.12(15)
C19 C14 C2 121.26(16)
C14 C2 C1 118.95(13)
C14 C2 B11 120.44(14)
C1 C2 B11 110.19(13)
C14 C2 B7 121.62(14)
C1 C2 B7 110.32(12)
B11 C2 B7 62.69(12)
C14 C2 B6 119.18(14)
C1 C2 B6 60.47(10)
B11 C2 B6 113.10(13)
B7 C2 B6 62.10(11)
C14 C2 B3 116.97(13)
C1 C2 B3 60.16(10)
B11 C2 B3 62.46(11)
B7 C2 B3 113.55(13)
B6 C2 B3 111.73(13)
C13 N1 H1A 110.2(19)
C13 N1 H1B 109.4(19)
H1A N1 H1B 110(3)
C25 C20 C21 116.92(16)
C25 C20 B4 124.61(15)
C21 C20 B4 118.40(15)
C30 C31 C26 121.67(17)
C30 C31 H31 119.2
C26 C31 H31 119.2
C16 C15 C14 120.68(17)
C16 C15 H15 119.7
C14 C15 H15 119.7
C1 B6 C2 59.00(10)
C1 B6 B8 105.98(14)
C2 B6 B8 105.93(14)
C1 B6 B7 106.37(14)
C2 B6 B7 58.62(11)
B8 B6 B7 60.54(11)
C1 B6 B5 59.02(10)
C2 B6 B5 106.81(13)
B8 B6 B5 60.50(11)
B7 B6 B5 109.28(14)
C1 B6 H6 123.4
C2 B6 H6 123.4
B8 B6 H6 122.4
B7 B6 H6 121.5
B5 B6 H6 121.2
B6 B8 B9 107.35(14)
B6 B8 B12 107.34(14)
B9 B8 B12 59.89(12)
B6 B8 B7 59.94(11)
B9 B8 B7 107.77(15)
B12 B8 B7 59.78(12)
B6 B8 B5 60.19(11)
B9 B8 B5 59.81(11)
B12 B8 B5 108.03(14)
B7 B8 B5 108.56(13)
B6 B8 H8 122.1
B9 B8 H8 122.1
B12 B8 H8 122.0
B7 B8 H8 121.6
B5 B8 H8 121.4
C29 C30 C31 118.63(17)
C29 C30 H30 120.7
C31 C30 H30 120.7
C23 C24 C25 118.66(17)
C23 C24 H24 120.7
C25 C24 H24 120.7
C26 B5 C1 120.75(14)
C26 B5 B9 126.37(15)
C1 B5 B9 104.46(13)
C26 B5 B6 120.24(15)
C1 B5 B6 58.81(10)
B9 B5 B6 106.74(13)
C26 B5 B8 124.86(14)
C1 B5 B8 104.89(13)
B9 B5 B8 59.92(12)
B6 B5 B8 59.30(11)
C26 B5 B4 120.84(14)
C1 B5 B4 58.46(10)
B9 B5 B4 60.17(11)
B6 B5 B4 107.44(13)
B8 B5 B4 108.31(14)
C22 C23 C24 121.25(17)
C22 C23 Br2 119.81(13)
C24 C23 Br2 118.94(14)
C1 B3 C2 59.10(10)
C1 B3 B10 105.69(13)
C2 B3 B10 105.32(13)
C1 B3 B11 105.84(13)
C2 B3 B11 58.06(10)
B10 B3 B11 60.26(11)
C1 B3 B4 58.94(10)
C2 B3 B4 106.92(13)
B10 B3 B4 60.76(11)
B11 B3 B4 109.28(14)
C1 B3 H3 123.6
C2 B3 H3 123.6
B10 B3 H3 122.6
B11 B3 H3 121.9
B4 B3 H3 121.0
C2 B11 B7 58.99(11)
C2 B11 B3 59.48(10)
B7 B11 B3 108.16(13)
C2 B11 B12 105.60(14)
B7 B11 B12 60.03(12)
B3 B11 B12 107.62(14)
C2 B11 B10 105.83(13)
B7 B11 B10 108.30(14)
B3 B11 B10 59.51(11)
B12 B11 B10 60.17(12)
C2 B11 H11 123.7
B7 B11 H11 121.4
B3 B11 H11 121.7
B12 B11 H11 122.3
B10 B11 H11 122.1
B12 B9 B5 108.56(14)
B12 B9 B8 60.10(12)
B5 B9 B8 60.27(11)
B12 B9 B10 60.04(12)
B5 B9 B10 108.42(13)
B8 B9 B10 108.12(14)
B12 B9 B4 108.77(14)
B5 B9 B4 60.51(10)
B8 B9 B4 108.86(14)
B10 B9 B4 60.23(11)
B12 B9 H9 121.4
B5 B9 H9 121.3
B8 B9 H9 121.5
B10 B9 H9 121.7
B4 B9 H9 121.1
C23 C22 C21 119.21(16)
C23 C22 H22 120.4
C21 C22 H22 120.4
B11 B12 B7 59.94(11)
B11 B12 B9 107.99(14)
B7 B12 B9 108.17(14)
B11 B12 B10 59.92(11)
B7 B12 B10 108.03(14)
B9 B12 B10 60.10(11)
B11 B12 B8 108.00(14)
B7 B12 B8 60.14(12)
B9 B12 B8 60.02(12)
B10 B12 B8 108.10(14)
B11 B12 H12 121.8
B7 B12 H12 121.6
B9 B12 H12 121.6
B10 B12 H12 121.7
B8 B12 H12 121.6
C18 C17 C16 119.40(17)
C18 C17 H17 120.3
C16 C17 H17 120.3
C17 C18 C19 120.69(18)
C17 C18 H18 119.7
C19 C18 H18 119.7
C2 B7 B6 59.28(10)
C2 B7 B11 58.32(11)
B6 B7 B11 107.29(14)
C2 B7 B12 105.08(14)
B6 B7 B12 107.24(14)
B11 B7 B12 60.04(12)
C2 B7 B8 105.65(13)
B6 B7 B8 59.53(11)
B11 B7 B8 108.02(15)
B12 B7 B8 60.07(12)
C2 B7 H7 124.1
B6 B7 H7 122.0
B11 B7 H7 121.9
B12 B7 H7 122.5
B8 B7 H7 122.1
C17 C16 C15 120.26(18)
C17 C16 H16 119.9
C15 C16 H16 119.9
B3 B10 B11 60.23(11)
B3 B10 B12 108.00(14)
B11 B10 B12 59.91(12)
B3 B10 B9 107.73(13)
B11 B10 B9 107.79(15)
B12 B10 B9 59.86(12)
B3 B10 B4 60.20(11)
B11 B10 B4 108.81(13)
B12 B10 B4 108.59(14)
B9 B10 B4 60.19(11)
B3 B10 H10 121.8
B11 B10 H10 121.5
B12 B10 H10 121.7
B9 B10 H10 122.0
B4 B10 H10 121.1

loop_
_geom_bond_atom_site_label_1
_geom_bond_atom_site_label_2
_geom_bond_distance
Br1 C29 1.9011(17)
Br2 C23 1.9033(18)
C25 C24 1.391(2)
C25 C20 1.396(2)
C25 H25 0.9300
C26 C31 1.400(2)
C26 C27 1.399(2)
C26 B5 1.586(2)
C19 C18 1.388(3)
C19 C14 1.394(2)
C19 H19 0.9300
C21 C22 1.390(3)
C21 C20 1.398(2)
C21 H21 0.9300
C29 C30 1.381(3)
C29 C28 1.384(3)
C13 N1 1.441(2)
C13 C1 1.537(2)
C13 H13A 0.97(2)
C13 H13B 0.96(2)
C1 C2 1.698(2)
C1 B3 1.717(2)
C1 B6 1.724(2)
C1 B4 1.724(2)
C1 B5 1.727(2)
B4 C20 1.586(3)
B4 B3 1.785(3)
B4 B9 1.794(3)
B4 B10 1.795(3)
B4 B5 1.800(3)
C28 C27 1.389(2)
C28 H28 0.9300
C27 H27 0.9300
C14 C15 1.391(3)
C14 C2 1.511(2)
C2 B11 1.701(3)
C2 B7 1.713(3)
C2 B6 1.725(3)
C2 B3 1.727(2)
N1 H1A 0.80(3)
N1 H1B 0.89(3)
C31 C30 1.394(3)
C31 H31 0.9300
C15 C16 1.389(3)
C15 H15 0.9300
B6 B8 1.766(3)
B6 B7 1.773(3)
B6 B5 1.782(3)
B6 H6 1.1000
B8 B9 1.781(3)
B8 B12 1.783(3)
B8 B7 1.784(3)
B8 B5 1.787(3)
B8 H8 1.1000
C30 H30 0.9300
C24 C23 1.382(3)
C24 H24 0.9300
B5 B9 1.779(3)
C23 C22 1.375(3)
B3 B10 1.764(3)
B3 B11 1.777(3)
B3 H3 1.1000
B11 B7 1.776(3)
B11 B12 1.778(3)
B11 B10 1.778(3)
B11 H11 1.1000
B9 B12 1.779(3)
B9 B10 1.783(3)
B9 H9 1.1000
C22 H22 0.9300
B12 B7 1.777(3)
B12 B10 1.782(3)
B12 H12 1.1000
C17 C18 1.379(3)
C17 C16 1.385(3)
C17 H17 0.9300
C18 H18 0.9300
B7 H7 1.1000
C16 H16 0.9300
B10 H10 1.1000
